data_7000351
loop_
_publ_author_name
'Klap\"otke, Thomas M.'
'Stierstorfer, J\"org'

_publ_section_title
;
 Azidoformamidinium and 5-aminotetrazolium dinitramide---two highly
 energetic isomers with a balanced oxygen content
;
_journal_name_full 'Dalton Transactions'
_journal_paper_doi 10.1039/b811767e
_journal_year 2009
_chemical_formula_moiety 'C2 H6 N5, N3 O4'
_chemical_formula_sum 'C2 H6 N8 O4'
_chemical_formula_weight 206.15
_chemical_name_common '2-Methyl-5-aminotetrazolium dinitramide'
_chemical_name_systematic '2-Methyl-5-aminotetrazolium dinitramide'
_space_group_IT_number 2
_symmetry_cell_setting triclinic
_symmetry_Int_Tables_number 2
_symmetry_space_group_name_Hall '-P 1'
_symmetry_space_group_name_H-M 'P -1'
_atom_sites_solution_hydrogens geom
_atom_sites_solution_primary direct
_atom_sites_solution_secondary difmap
_audit_creation_date
;
'Mon Mar 31 18:10:27 2008'
;
_audit_creation_method SHELXL-97
_audit_update_record 16.05.2008
_cell_angle_alpha 110.745(12)
_cell_angle_beta 97.586(10)
_cell_angle_gamma 105.950(11)
_cell_formula_units_Z 2
_cell_length_a 6.6567(8)
_cell_length_b 7.2645(10)
_cell_length_c 9.8178(12)
_cell_measurement_reflns_used 664
_cell_measurement_temperature 150(2)
_cell_measurement_theta_max 33.4015
_cell_measurement_theta_min 4.0938
_cell_volume 412.77(11)
_computing_cell_refinement
;
CrysAlis RED, Oxford Diffraction Ltd.,
Version 1.171.27p5 beta (release 01-04-2005 CrysAlis171 .NET)
(compiled Apr 1 2005,17:53:34)
;
_computing_data_collection
;
CrysAlis CCD, Oxford Diffraction Ltd.,
Version 1.171.27p5 beta (release 01-04-2005 CrysAlis171 .NET)
(compiled Apr 1 2005,17:53:34)
;
_computing_data_reduction
;
CrysAlis RED, Oxford Diffraction Ltd.,
Version 1.171.27p5 beta (release 01-04-2005 CrysAlis171 .NET)
(compiled Apr 1 2005,17:53:34)
;
_computing_molecular_graphics
;
'ORTEP (M. N. Burnett, C. K. Johnson, ORTEP-III: Oak Ridge Thermal Ellipsoid
;
_computing_publication_material 'PLATON (A. L. Spek, Acta Crystallogr, Sect. A, 1990, 46, C34, 1995 version).'
_computing_structure_refinement 'SHELXL-97 (Sheldrick, 1997)'
_computing_structure_solution SIR-92
_diffrn_ambient_temperature 200
_diffrn_detector_area_resol_mean 15.9809
_diffrn_measured_fraction_theta_full 0.984
_diffrn_measured_fraction_theta_max 0.984
_diffrn_measurement_device 'CCD camera on \k-goniostat'
_diffrn_measurement_device_type KappaCCD
_diffrn_measurement_method omega-scan
_diffrn_orient_matrix_UB_11 0.1072631763
_diffrn_orient_matrix_UB_12 0.0736435390
_diffrn_orient_matrix_UB_13 0.0317686634
_diffrn_orient_matrix_UB_21 0.0286646076
_diffrn_orient_matrix_UB_22 -0.0490620949
_diffrn_orient_matrix_UB_23 -0.0676068824
_diffrn_orient_matrix_UB_31 -0.0299267588
_diffrn_orient_matrix_UB_32 0.0680698476
_diffrn_orient_matrix_UB_33 -0.0292490534
_diffrn_radiation_collimation 0.5
_diffrn_radiation_monochromator graphite
_diffrn_radiation_source 'fine-focus sealed tube'
_diffrn_radiation_type 'Mo K\a'
_diffrn_radiation_wavelength 0.71073
_diffrn_reflns_av_R_equivalents 0.0272
_diffrn_reflns_av_sigmaI/netI 0.0984
_diffrn_reflns_limit_h_max 6
_diffrn_reflns_limit_h_min -8
_diffrn_reflns_limit_k_max 8
_diffrn_reflns_limit_k_min -8
_diffrn_reflns_limit_l_max 11
_diffrn_reflns_limit_l_min -8
_diffrn_reflns_number 2047
_diffrn_reflns_theta_full 25.49
_diffrn_reflns_theta_max 25.49
_diffrn_reflns_theta_min 4.11
_diffrn_source_current 40
_diffrn_source_type 'Spellman generator'
_diffrn_source_voltage 50
_exptl_absorpt_coefficient_mu 0.152
_exptl_absorpt_correction_T_max 0.99000
_exptl_absorpt_correction_T_min 0.93111
_exptl_absorpt_correction_type multi-scan
_exptl_absorpt_process_details
;SCALE3 ABSPACK - An Oxford Diffraction program (1.0.4,gui:1.0.3)
(C) 2005 Oxford Diffraction Ltd.
;
_exptl_crystal_colour colorless
_exptl_crystal_density_diffrn 1.659
_exptl_crystal_density_method 'not measured'
_exptl_crystal_description rods
_exptl_crystal_F_000 212
_exptl_crystal_size_max 0.10
_exptl_crystal_size_mid 0.10
_exptl_crystal_size_min 0.05
_refine_diff_density_max 0.190
_refine_diff_density_min -0.262
_refine_diff_density_rms 0.049
_refine_ls_extinction_method none
_refine_ls_goodness_of_fit_ref 0.862
_refine_ls_hydrogen_treatment refall
_refine_ls_matrix_type full
_refine_ls_number_parameters 151
_refine_ls_number_reflns 1513
_refine_ls_number_restraints 0
_refine_ls_restrained_S_all 0.862
_refine_ls_R_factor_all 0.0879
_refine_ls_R_factor_gt 0.0363
_refine_ls_shift/su_max 0.000
_refine_ls_shift/su_mean 0.000
_refine_ls_structure_factor_coef Fsqd
_refine_ls_weighting_scheme calc
_refine_ls_wR_factor_gt 0.0734
_refine_ls_wR_factor_ref 0.0865
_reflns_number_gt 778
_reflns_number_total 1513
_reflns_threshold_expression >2sigma(I)
_cod_data_source_file b811767e.txt
_cod_data_source_block dx125
_cod_original_sg_symbol_Hall -P1
_cod_database_code 7000351

loop_
_symmetry_equiv_pos_as_xyz
'x, y, z'
'-x, -y, -z'

loop_
_atom_site_label
_atom_site_type_symbol
_atom_site_fract_x
_atom_site_fract_y
_atom_site_fract_z
_atom_site_U_iso_or_equiv
_atom_site_adp_type
_atom_site_occupancy
_atom_site_symmetry_multiplicity
_atom_site_calc_flag
_atom_site_refinement_flags
_atom_site_disorder_assembly
_atom_site_disorder_group
H4 H 0.077(4) -0.331(4) 0.323(3) 0.035(8) Uiso 1 1 d . . .
H5B H 0.196(4) 0.223(5) 0.415(3) 0.055(10) Uiso 1 1 d . . .
H2A H -0.208(4) -0.265(4) -0.125(3) 0.052(9) Uiso 1 1 d . . .
H5A H 0.252(4) 0.075(4) 0.491(3) 0.040(9) Uiso 1 1 d . . .
H2C H -0.345(4) -0.479(4) -0.114(3) 0.036(8) Uiso 1 1 d . . .
H2B H -0.402(5) -0.268(5) -0.057(3) 0.071(11) Uiso 1 1 d . . .
N7 N 0.2979(3) 0.8330(3) 0.5738(2) 0.0259(5) Uani 1 1 d . . .
O4 O 0.4479(3) 1.1632(3) 0.71909(19) 0.0356(5) Uani 1 1 d . . .
N4 N 0.0250(3) -0.2707(3) 0.2645(2) 0.0261(5) Uani 1 1 d . . .
O1 O 0.1692(3) 0.5068(2) 0.41510(19) 0.0314(5) Uani 1 1 d . . .
N5 N 0.1941(4) 0.0974(4) 0.4125(3) 0.0298(6) Uani 1 1 d . . .
O2 O 0.3692(3) 0.5727(3) 0.6318(2) 0.0418(6) Uani 1 1 d . . .
N3 N -0.1117(3) -0.3964(3) 0.1281(2) 0.0297(6) Uani 1 1 d . . .
N8 N 0.4220(3) 0.9854(3) 0.7157(2) 0.0302(6) Uani 1 1 d . . .
C1 C 0.0663(4) -0.0675(4) 0.2892(3) 0.0209(6) Uani 1 1 d . . .
O3 O 0.4916(3) 0.9518(3) 0.8209(2) 0.0456(6) Uani 1 1 d . . .
N1 N -0.0404(3) -0.0590(3) 0.1692(2) 0.0265(5) Uani 1 1 d . . .
N6 N 0.2840(3) 0.6338(3) 0.5478(2) 0.0285(5) Uani 1 1 d . . .
N2 N -0.1442(3) -0.2619(3) 0.0784(2) 0.0250(5) Uani 1 1 d . . .
C2 C -0.2900(6) -0.3254(5) -0.0679(3) 0.0374(8) Uani 1 1 d . . .

loop_
_atom_site_aniso_label
_atom_site_aniso_U_11
_atom_site_aniso_U_22
_atom_site_aniso_U_33
_atom_site_aniso_U_23
_atom_site_aniso_U_13
_atom_site_aniso_U_12
N7 0.0317(13) 0.0191(12) 0.0254(13) 0.0091(10) 0.0021(10) 0.0088(10)
O4 0.0387(11) 0.0185(10) 0.0394(13) 0.0067(8) 0.0043(9) 0.0043(8)
N4 0.0304(13) 0.0231(13) 0.0239(13) 0.0111(10) 0.0030(11) 0.0078(10)
O1 0.0362(11) 0.0231(10) 0.0269(11) 0.0060(8) 0.0013(9) 0.0070(8)
N5 0.0343(14) 0.0261(14) 0.0294(16) 0.0132(12) 0.0027(11) 0.0113(12)
O2 0.0512(13) 0.0321(11) 0.0422(13) 0.0195(10) -0.0041(10) 0.0165(10)
N3 0.0372(14) 0.0255(13) 0.0283(14) 0.0133(11) 0.0079(11) 0.0111(11)
N8 0.0280(13) 0.0264(13) 0.0314(14) 0.0084(10) 0.0038(11) 0.0085(10)
C1 0.0222(14) 0.0199(14) 0.0207(15) 0.0091(12) 0.0059(12) 0.0060(11)
O3 0.0621(15) 0.0452(13) 0.0292(12) 0.0133(10) -0.0020(10) 0.0268(11)
N1 0.0281(12) 0.0217(12) 0.0257(13) 0.0076(10) 0.0039(10) 0.0070(9)
N6 0.0287(13) 0.0266(13) 0.0351(15) 0.0161(11) 0.0096(11) 0.0115(10)
N2 0.0295(12) 0.0199(12) 0.0230(12) 0.0079(9) 0.0062(10) 0.0061(10)
C2 0.042(2) 0.0295(18) 0.0264(17) 0.0096(14) -0.0074(15) 0.0019(16)

loop_
_atom_type_symbol
_atom_type_description
_atom_type_scat_dispersion_real
_atom_type_scat_dispersion_imag
_atom_type_scat_source
C C 0.0033 0.0016 'International Tables Vol C Tables 4.2.6.8 and 6.1.1.4'
H H 0.0000 0.0000 'International Tables Vol C Tables 4.2.6.8 and 6.1.1.4'
N N 0.0061 0.0033 'International Tables Vol C Tables 4.2.6.8 and 6.1.1.4'
O O 0.0106 0.0060 'International Tables Vol C Tables 4.2.6.8 and 6.1.1.4'

loop_
_exptl_crystal_face_index_h
_exptl_crystal_face_index_k
_exptl_crystal_face_index_l
_exptl_crystal_face_perp_dist
? ? ? ?

loop_
_geom_angle_atom_site_label_1
_geom_angle_atom_site_label_2
_geom_angle_atom_site_label_3
_geom_angle
_geom_angle_site_symmetry_1
_geom_angle_site_symmetry_3
_geom_angle_publ_flag
N6 N7 N8 115.7(2) . . ?
N3 N4 C1 110.2(2) . . ?
N3 N4 H4 118.8(15) . . ?
C1 N4 H4 130.9(15) . . ?
C1 N5 H5B 115.2(17) . . ?
C1 N5 H5A 118.6(16) . . ?
H5B N5 H5A 125(2) . . ?
N2 N3 N4 101.88(19) . . ?
O3 N8 O4 124.5(2) . . ?
O3 N8 N7 125.7(2) . . ?
O4 N8 N7 109.8(2) . . ?
N1 C1 N5 125.4(2) . . ?
N1 C1 N4 108.6(2) . . ?
N5 C1 N4 126.0(2) . . ?
C1 N1 N2 102.68(18) . . ?
O2 N6 O1 121.2(2) . . ?
O2 N6 N7 127.8(2) . . ?
O1 N6 N7 110.99(19) . . ?
N3 N2 N1 116.58(19) . . ?
N3 N2 C2 122.3(2) . . ?
N1 N2 C2 121.1(2) . . ?
N2 C2 H2A 107.7(16) . . ?
N2 C2 H2C 106.5(14) . . ?
H2A C2 H2C 113(2) . . ?
N2 C2 H2B 111.1(18) . . ?
H2A C2 H2B 106(3) . . ?
H2C C2 H2B 113(2) . . ?

loop_
_geom_bond_atom_site_label_1
_geom_bond_atom_site_label_2
_geom_bond_distance
_geom_bond_site_symmetry_2
_geom_bond_publ_flag
N7 N6 1.351(3) . ?
N7 N8 1.396(3) . ?
O4 N8 1.243(2) . ?
N4 N3 1.345(3) . ?
N4 C1 1.349(3) . ?
N4 H4 0.92(2) . ?
O1 N6 1.277(2) . ?
N5 C1 1.329(3) . ?
N5 H5B 0.90(3) . ?
N5 H5A 0.90(3) . ?
O2 N6 1.214(2) . ?
N3 N2 1.291(3) . ?
N8 O3 1.207(2) . ?
C1 N1 1.323(3) . ?
N1 N2 1.338(2) . ?
N2 C2 1.461(3) . ?
C2 H2A 0.96(3) . ?
C2 H2C 0.98(3) . ?
C2 H2B 0.95(3) . ?

loop_
_geom_contact_atom_site_label_1
_geom_contact_atom_site_label_2
_geom_contact_distance
_geom_contact_site_symmetry_1
_geom_contact_site_symmetry_2
_geom_contact_publ_flag
? ? ? ? ? ?

loop_
_geom_hbond_atom_site_label_D
_geom_hbond_atom_site_label_H
_geom_hbond_atom_site_label_A
_geom_hbond_distance_DH
_geom_hbond_distance_HA
_geom_hbond_distance_DA
_geom_hbond_angle_DHA
_geom_hbond_site_symmetry_A
N5 H5B O1 0.90(3) 2.12(3) 3.015(3) 175(2) .
N5 H5B O2 0.90(3) 2.49(3) 3.126(3) 128(2) .
N5 H5A O4 0.90(3) 2.21(3) 3.055(3) 156(2) 1_545
N5 H5A N7 0.90(3) 2.26(3) 3.044(3) 146(2) 1_545

loop_
_geom_torsion_atom_site_label_1
_geom_torsion_atom_site_label_2
_geom_torsion_atom_site_label_3
_geom_torsion_atom_site_label_4
_geom_torsion
_geom_torsion_site_symmetry_1
_geom_torsion_site_symmetry_2
_geom_torsion_site_symmetry_3
_geom_torsion_site_symmetry_4
_geom_torsion_publ_flag
C1 N4 N3 N2 0.3(3) . . . . ?
N6 N7 N8 O3 -10.4(3) . . . . ?
N6 N7 N8 O4 170.7(2) . . . . ?
N3 N4 C1 N1 -0.7(3) . . . . ?
N3 N4 C1 N5 179.8(2) . . . . ?
N5 C1 N1 N2 -179.7(2) . . . . ?
N4 C1 N1 N2 0.8(3) . . . . ?
N8 N7 N6 O2 -1.4(4) . . . . ?
N8 N7 N6 O1 -179.40(18) . . . . ?
N4 N3 N2 N1 0.3(3) . . . . ?
N4 N3 N2 C2 -178.3(3) . . . . ?
C1 N1 N2 N3 -0.8(3) . . . . ?
C1 N1 N2 C2 177.9(2) . . . . ?
